data_2214836
loop_
_publ_author_name
'Wang, Yu-Zhou'
'Gao, Meng'
'Cao, Li-Ping'

_publ_section_title
;
 3a,6a-Dipropoxycarbonylglycoluril (dipropyl
 2,5-dioxoperhydroimidazo[4,5-<i>d</i>]imidazole-3a,6a-dicarboxylate)
;
_journal_coeditor_code RK2021
_journal_issue 8
_journal_name_full 'Acta Crystallographica Section E'
_journal_page_first o3419
_journal_page_last o3419
_journal_paper_doi 10.1107/S1600536807032485
_journal_volume 63
_journal_year 2007
_chemical_formula_iupac 'C12 H18 N4 O6'
_chemical_formula_moiety 'C12 H18 N4 O6'
_chemical_formula_sum 'C12 H18 N4 O6'
_chemical_formula_weight 314.30
_chemical_name_common 3a,6a-Dipropoxycarbonylglycoluril
_chemical_name_systematic
;
dipropyl 2,5-dioxoperhydroimidazo[4,5-d]imidazole-3a,6a-dicarboxylate
;
_space_group_IT_number 61
_symmetry_cell_setting orthorhombic
_symmetry_space_group_name_Hall '-P 2ac 2ab'
_symmetry_space_group_name_H-M 'P b c a'
_atom_sites_solution_hydrogens geom
_atom_sites_solution_primary direct
_atom_sites_solution_secondary difmap
_audit_creation_method SHELXL97
_cell_angle_alpha 90.00
_cell_angle_beta 90.00
_cell_angle_gamma 90.00
_cell_formula_units_Z 8
_cell_length_a 13.3013(7)
_cell_length_b 11.5852(6)
_cell_length_c 19.9867(10)
_cell_measurement_reflns_used 5455
_cell_measurement_temperature 300(2)
_cell_measurement_theta_max 27.05
_cell_measurement_theta_min 2.54
_cell_volume 3079.9(3)
_computing_cell_refinement 'SAINT (Bruker, 1999)'
_computing_data_collection 'SMART (Bruker, 1997)'
_computing_data_reduction SAINT
_computing_molecular_graphics 'PLATON (Spek, 2003)'
_computing_publication_material 'SHELXTL (Bruker, 1997)'
_computing_structure_refinement 'SHELXL97 (Sheldrick, 1997)'
_computing_structure_solution 'SHELXS97 (Sheldrick, 1997)'
_diffrn_ambient_temperature 300(2)
_diffrn_measured_fraction_theta_full 0.983
_diffrn_measured_fraction_theta_max 0.983
_diffrn_measurement_device_type 'Bruker SMART 4K CCD area-detector'
_diffrn_measurement_method '\f and \w'
_diffrn_radiation_monochromator graphite
_diffrn_radiation_source 'fine-focus sealed tube'
_diffrn_radiation_type MoK\a
_diffrn_radiation_wavelength 0.71073
_diffrn_reflns_av_R_equivalents 0.0597
_diffrn_reflns_av_sigmaI/netI 0.0363
_diffrn_reflns_limit_h_max 17
_diffrn_reflns_limit_h_min -11
_diffrn_reflns_limit_k_max 15
_diffrn_reflns_limit_k_min -15
_diffrn_reflns_limit_l_max 26
_diffrn_reflns_limit_l_min -26
_diffrn_reflns_number 20966
_diffrn_reflns_theta_full 28.25
_diffrn_reflns_theta_max 28.25
_diffrn_reflns_theta_min 2.04
_diffrn_standards_number 0
_exptl_absorpt_coefficient_mu 0.110
_exptl_absorpt_correction_type none
_exptl_crystal_colour colorless
_exptl_crystal_density_diffrn 1.356
_exptl_crystal_density_method 'not measured'
_exptl_crystal_description plate
_exptl_crystal_F_000 1328
_exptl_crystal_size_max 0.20
_exptl_crystal_size_mid 0.20
_exptl_crystal_size_min 0.10
_refine_diff_density_max 0.413
_refine_diff_density_min -0.251
_refine_ls_extinction_method none
_refine_ls_goodness_of_fit_ref 1.038
_refine_ls_hydrogen_treatment constr
_refine_ls_matrix_type full
_refine_ls_number_parameters 241
_refine_ls_number_reflns 3752
_refine_ls_number_restraints 45
_refine_ls_restrained_S_all 1.061
_refine_ls_R_factor_all 0.0726
_refine_ls_R_factor_gt 0.0558
_refine_ls_shift/su_max 0.001
_refine_ls_shift/su_mean 0.000
_refine_ls_structure_factor_coef Fsqd
_refine_ls_weighting_scheme calc
_refine_ls_wR_factor_gt 0.1418
_refine_ls_wR_factor_ref 0.1516
_reflns_number_gt 2887
_reflns_number_total 3752
_reflns_threshold_expression I>2\s(I)
_cod_data_source_file rk2021.cif
_cod_data_source_block I
_cod_database_code 2214836
_cod_database_fobs_code 2214836

loop_
_symmetry_equiv_pos_as_xyz
'x, y, z'
'-x+1/2, -y, z+1/2'
'-x, y+1/2, -z+1/2'
'x+1/2, -y+1/2, -z'
'-x, -y, -z'
'x-1/2, y, -z-1/2'
'x, -y-1/2, z-1/2'
'-x-1/2, y-1/2, z'

loop_
_atom_site_type_symbol
_atom_site_label
_atom_site_fract_x
_atom_site_fract_y
_atom_site_fract_z
_atom_site_U_iso_or_equiv
_atom_site_adp_type
_atom_site_calc_flag
_atom_site_refinement_flags
_atom_site_occupancy
_atom_site_disorder_assembly
_atom_site_disorder_group
C C1 0.75770(11) -0.07104(12) 0.27047(7) 0.0268(3) Uani d . 1 . .
C C2 0.99691(11) 0.11085(12) 0.25548(8) 0.0287(3) Uani d . 1 . .
C C3 0.91169(11) -0.02387(12) 0.31998(8) 0.0251(3) Uani d . 1 . .
C C4 0.84418(10) 0.08686(12) 0.31140(8) 0.0260(3) Uani d . 1 . .
C C5 0.93005(12) -0.06780(13) 0.39124(8) 0.0332(4) Uani d . 1 . .
C C6 0.85324(15) -0.09772(19) 0.49676(9) 0.0519(5) Uani d D 1 . .
H H6A 0.9205 -0.0884 0.5148 0.062 Uiso calc PR 0.60(4) A 1
H H6B 0.8390 -0.1798 0.4947 0.062 Uiso calc PR 0.60(4) A 1
H H6C 0.9199 -0.0914 0.5161 0.062 Uiso d PR 0.40(4) A 2
H H6D 0.8322 -0.1779 0.4975 0.062 Uiso d PR 0.40(4) A 2
C C7 0.7798(6) -0.0418(10) 0.5431(5) 0.051(2) Uani d PDU 0.60(4) A 1
H H7A 0.7146 -0.0361 0.5216 0.061 Uiso calc PR 0.60(4) A 1
H H7B 0.8023 0.0356 0.5540 0.061 Uiso calc PR 0.60(4) A 1
C C8 0.7710(8) -0.1140(18) 0.6072(3) 0.086(3) Uani d PDU 0.60(4) A 1
H H8A 0.7477 -0.1901 0.5962 0.130 Uiso calc PR 0.60(4) A 1
H H8B 0.7242 -0.0780 0.6372 0.130 Uiso calc PR 0.60(4) A 1
H H8C 0.8357 -0.1191 0.6284 0.130 Uiso calc PR 0.60(4) A 1
C C7' 0.7807(13) -0.0185(17) 0.5315(9) 0.084(4) Uani d PDU 0.40(4) A 2
H H7'1 0.7175 -0.0168 0.5074 0.101 Uiso calc PR 0.40(4) A 2
H H7'2 0.8078 0.0592 0.5327 0.101 Uiso calc PR 0.40(4) A 2
C C8' 0.7635(12) -0.063(2) 0.6031(7) 0.085(4) Uani d PDU 0.40(4) A 2
H H8'1 0.7223 -0.1306 0.6019 0.127 Uiso calc PR 0.40(4) A 2
H H8'2 0.7304 -0.0039 0.6289 0.127 Uiso calc PR 0.40(4) A 2
H H8'3 0.8270 -0.0808 0.6233 0.127 Uiso calc PR 0.40(4) A 2
C C9 0.82776(12) 0.16353(13) 0.37327(9) 0.0332(4) Uani d . 1 . .
C C10 0.91527(18) 0.27569(18) 0.45434(11) 0.0592(6) Uani d D 1 . .
H H10A 0.8515 0.3163 0.4550 0.071 Uiso calc PR 0.609(7) B 1
H H10B 0.9227 0.2355 0.4966 0.071 Uiso calc PR 0.609(7) B 1
H H10C 0.9666 0.2577 0.4872 0.071 Uiso d PR 0.391(7) B 2
H H10D 0.8503 0.2768 0.4763 0.071 Uiso d PR 0.391(7) B 2
C C11 0.9967(4) 0.3581(3) 0.4464(2) 0.0615(14) Uani d PD 0.609(7) B 1
H H11A 1.0587 0.3163 0.4385 0.074 Uiso calc PR 0.609(7) B 1
H H11B 1.0044 0.4012 0.4877 0.074 Uiso calc PR 0.609(7) B 1
C C12 0.9801(6) 0.4412(5) 0.3901(3) 0.104(3) Uani d PD 0.609(7) B 1
H H12A 0.9778 0.3997 0.3485 0.157 Uiso calc PR 0.609(7) B 1
H H12B 1.0342 0.4960 0.3889 0.157 Uiso calc PR 0.609(7) B 1
H H12C 0.9176 0.4811 0.3967 0.157 Uiso calc PR 0.609(7) B 1
C C11' 0.9364(6) 0.3945(7) 0.4212(4) 0.078(3) Uani d PDU 0.391(7) B 2
H H11C 0.8867 0.4092 0.3868 0.093 Uiso calc PR 0.391(7) B 2
H H11D 0.9311 0.4550 0.4546 0.093 Uiso calc PR 0.391(7) B 2
C C12' 1.0388(8) 0.3958(10) 0.3912(6) 0.120(5) Uani d PDU 0.391(7) B 2
H H12D 1.0881 0.3863 0.4258 0.180 Uiso calc PR 0.391(7) B 2
H H12E 1.0496 0.4681 0.3688 0.180 Uiso calc PR 0.391(7) B 2
H H12F 1.0447 0.3339 0.3595 0.180 Uiso calc PR 0.391(7) B 2
N N1 0.75121(9) 0.04142(11) 0.28776(7) 0.0301(3) Uani d . 1 . .
H H1 0.6968 0.0813 0.2848 0.036 Uiso calc R 1 . .
N N2 0.85239(9) -0.10854(10) 0.28403(7) 0.0286(3) Uani d D 1 . .
H H2 0.8747 -0.1753 0.2725 0.034 Uiso calc RD 1 . .
N N3 1.00441(9) 0.00930(11) 0.28903(7) 0.0313(3) Uani d . 1 . .
H H3 1.0588 -0.0307 0.2914 0.038 Uiso calc R 1 . .
N N4 0.90195(10) 0.15112(10) 0.26255(7) 0.0298(3) Uani d D 1 . .
H H4 0.8784 0.2087 0.2404 0.036 Uiso calc RD 1 . .
O O1 0.68919(9) -0.12847(9) 0.24606(6) 0.0383(3) Uani d . 1 . .
O O2 1.06484(9) 0.15783(9) 0.22415(7) 0.0411(3) Uani d . 1 . .
O O3 1.00591(10) -0.11525(15) 0.40724(7) 0.0622(4) Uani d . 1 . .
O O4 0.85052(9) -0.05045(11) 0.42944(6) 0.0417(3) Uani d . 1 A .
O O5 0.74722(10) 0.19561(12) 0.39100(7) 0.0535(4) Uani d . 1 . .
O O6 0.91566(9) 0.19233(11) 0.39968(7) 0.0468(4) Uani d . 1 B .

loop_
_atom_site_aniso_label
_atom_site_aniso_U_11
_atom_site_aniso_U_22
_atom_site_aniso_U_33
_atom_site_aniso_U_12
_atom_site_aniso_U_13
_atom_site_aniso_U_23
C1 0.0263(8) 0.0219(7) 0.0322(8) -0.0029(6) 0.0012(6) 0.0022(6)
C2 0.0241(8) 0.0195(7) 0.0426(9) -0.0010(6) 0.0011(7) -0.0021(6)
C3 0.0197(7) 0.0196(6) 0.0361(8) 0.0011(5) -0.0002(6) -0.0005(5)
C4 0.0198(7) 0.0201(6) 0.0380(8) 0.0008(5) -0.0004(6) -0.0031(6)
C5 0.0284(8) 0.0320(8) 0.0391(9) -0.0012(7) -0.0036(7) 0.0003(6)
C6 0.0544(12) 0.0682(13) 0.0332(10) -0.0090(10) -0.0026(9) 0.0028(9)
C7 0.048(3) 0.075(4) 0.030(3) -0.008(2) 0.006(2) -0.011(2)
C8 0.103(5) 0.123(7) 0.034(2) -0.011(5) 0.009(2) 0.011(3)
C7' 0.094(7) 0.116(8) 0.043(5) -0.031(6) 0.007(5) 0.004(5)
C8' 0.087(6) 0.110(9) 0.057(5) -0.019(6) 0.000(4) 0.000(5)
C9 0.0315(9) 0.0251(7) 0.0430(9) 0.0028(6) 0.0002(7) -0.0062(6)
C10 0.0708(15) 0.0514(12) 0.0553(12) -0.0015(10) -0.0096(11) -0.0270(10)
C11 0.079(3) 0.0429(19) 0.063(2) -0.0114(19) -0.031(2) -0.0083(16)
C12 0.144(7) 0.084(4) 0.085(4) -0.031(4) -0.028(4) 0.036(3)
C11' 0.088(5) 0.067(4) 0.077(5) 0.007(4) -0.025(4) -0.025(4)
C12' 0.139(8) 0.102(7) 0.118(8) -0.038(6) -0.003(7) -0.012(6)
N1 0.0187(6) 0.0230(6) 0.0487(8) 0.0023(5) -0.0036(6) -0.0057(5)
N2 0.0277(7) 0.0174(6) 0.0408(7) 0.0018(5) -0.0026(5) -0.0035(5)
N3 0.0199(6) 0.0240(6) 0.0501(8) 0.0047(5) 0.0040(6) 0.0052(5)
N4 0.0253(7) 0.0194(6) 0.0448(8) 0.0035(5) 0.0018(6) 0.0048(5)
O1 0.0330(7) 0.0269(6) 0.0550(7) -0.0087(5) -0.0095(5) -0.0014(5)
O2 0.0289(6) 0.0265(6) 0.0680(9) -0.0009(5) 0.0115(6) 0.0067(5)
O3 0.0410(8) 0.0915(12) 0.0542(8) 0.0207(8) -0.0054(7) 0.0231(8)
O4 0.0395(7) 0.0493(7) 0.0363(7) 0.0050(6) 0.0028(5) 0.0045(5)
O5 0.0361(7) 0.0624(9) 0.0619(9) 0.0122(6) 0.0054(6) -0.0249(7)
O6 0.0367(7) 0.0439(7) 0.0597(8) 0.0001(6) -0.0070(6) -0.0257(6)

loop_
_atom_type_symbol
_atom_type_description
_atom_type_scat_dispersion_real
_atom_type_scat_dispersion_imag
_atom_type_scat_source
C C 0.0033 0.0016 'International Tables Vol C Tables 4.2.6.8 and 6.1.1.4'
H H 0.0000 0.0000 'International Tables Vol C Tables 4.2.6.8 and 6.1.1.4'
N N 0.0061 0.0033 'International Tables Vol C Tables 4.2.6.8 and 6.1.1.4'
O O 0.0106 0.0060 'International Tables Vol C Tables 4.2.6.8 and 6.1.1.4'

loop_
_geom_angle_atom_site_label_1
_geom_angle_atom_site_label_2
_geom_angle_atom_site_label_3
_geom_angle
O1 C1 N1 125.19(14)
O1 C1 N2 126.36(14)
N1 C1 N2 108.44(12)
O2 C2 N4 125.99(14)
O2 C2 N3 125.61(14)
N4 C2 N3 108.40(13)
N3 C3 N2 115.85(12)
N3 C3 C5 110.70(12)
N2 C3 C5 108.84(12)
N3 C3 C4 103.02(11)
N2 C3 C4 100.78(11)
C5 C3 C4 117.55(12)
N1 C4 N4 115.26(13)
N1 C4 C9 110.90(12)
N4 C4 C9 108.70(11)
N1 C4 C3 103.30(11)
N4 C4 C3 100.92(11)
C9 C4 C3 117.63(13)
O3 C5 O4 126.36(16)
O3 C5 C3 122.50(15)
O4 C5 C3 111.07(13)
O4 C6 C7 113.2(5)
O4 C6 C7' 100.5(8)
C7 C6 C7' 13.6(7)
O4 C6 H6A 108.9
C7 C6 H6A 108.9
C7' C6 H6A 110.6
O4 C6 H6B 108.9
C7 C6 H6B 108.9
C7' C6 H6B 119.6
H6A C6 H6B 107.7
O4 C6 H6C 111.3
C7 C6 H6C 108.5
C7' C6 H6C 110.9
H6A C6 H6C 2.6
H6B C6 H6C 105.6
O4 C6 H6D 111.6
C7 C6 H6D 102.6
C7' C6 H6D 113.2
H6A C6 H6D 111.5
H6B C6 H6D 6.4
H6C C6 H6D 109.2
C6 C7 C8 109.3(5)
C6 C7 H7A 109.8
C8 C7 H7A 109.8
C6 C7 H7B 109.8
C8 C7 H7B 109.8
H7A C7 H7B 108.3
C6 C7' C8' 108.9(8)
C6 C7' H7'1 109.9
C8' C7' H7'1 109.9
C6 C7' H7'2 109.9
C8' C7' H7'2 109.9
H7'1 C7' H7'2 108.3
C7' C8' H8'1 109.5
C7' C8' H8'2 109.5
H8'1 C8' H8'2 109.5
C7' C8' H8'3 109.5
H8'1 C8' H8'3 109.5
H8'2 C8' H8'3 109.5
O5 C9 O6 126.72(15)
O5 C9 C4 123.27(15)
O6 C9 C4 109.88(13)
C11 C10 O6 110.5(2)
C11 C10 C11' 40.2(3)
O6 C10 C11' 105.5(3)
C11 C10 H10A 109.5
O6 C10 H10A 109.5
C11' C10 H10A 74.6
C11 C10 H10B 109.5
O6 C10 H10B 109.5
C11' C10 H10B 141.1
H10A C10 H10B 108.1
C11 C10 H10C 72.0
O6 C10 H10C 111.2
C11' C10 H10C 110.6
H10A C10 H10C 135.3
H10B C10 H10C 40.1
C11 C10 H10D 134.9
O6 C10 H10D 110.6
C11' C10 H10D 110.0
H10A C10 H10D 37.6
H10B C10 H10D 72.7
H10C C10 H10D 108.9
C10 C11 C12 113.3(4)
C10 C11 H10C 38.7
C12 C11 H10C 151.9
C10 C11 H11A 108.9
C12 C11 H11A 108.9
H10C C11 H11A 85.8
C10 C11 H11B 108.9
C12 C11 H11B 108.9
H10C C11 H11B 88.0
H11A C11 H11B 107.7
C12' C11' C10 110.3(7)
C12' C11' H11C 109.6
C10 C11' H11C 109.6
C12' C11' H11D 109.6
C10 C11' H11D 109.6
H11C C11' H11D 108.1
C11' C12' H12D 109.5
C11' C12' H12E 109.5
H12D C12' H12E 109.5
C11' C12' H12F 109.5
H12D C12' H12F 109.5
H12E C12' H12F 109.5
C1 N1 C4 112.70(12)
C1 N1 H1 123.7
C4 N1 H1 123.7
C1 N2 C3 112.75(12)
C1 N2 H2 123.6
C3 N2 H2 123.6
C2 N3 C3 112.49(12)
C2 N3 H3 123.8
C3 N3 H3 123.8
C2 N4 C4 112.84(12)
C2 N4 H4 123.6
C4 N4 H4 123.6
C5 O4 C6 117.28(14)
C9 O6 C10 117.51(14)

loop_
_geom_bond_atom_site_label_1
_geom_bond_atom_site_label_2
_geom_bond_distance
C1 O1 1.2291(18)
C1 N1 1.3507(19)
C1 N2 1.3596(19)
C2 O2 1.2268(18)
C2 N4 1.3538(19)
C2 N3 1.3577(19)
C3 N3 1.4323(19)
C3 N2 1.4494(18)
C3 C5 1.532(2)
C3 C4 1.5752(19)
C4 N1 1.4247(18)
C4 N4 1.4485(19)
C4 C9 1.538(2)
C5 O3 1.193(2)
C5 O4 1.320(2)
C6 O4 1.453(2)
C6 C7 1.494(4)
C6 C7' 1.501(8)
C6 H6A 0.9700
C6 H6B 0.9700
C6 H6C 0.9700
C6 H6D 0.9700
C7 C8 1.535(7)
C7 H7A 0.9700
C7 H7B 0.9700
C8 H8A 0.9600
C8 H8B 0.9600
C8 H8C 0.9600
C7' C8' 1.538(9)
C7' H7'1 0.9700
C7' H7'2 0.9700
C8' H8'1 0.9600
C8' H8'2 0.9600
C8' H8'3 0.9600
C9 O5 1.1880(19)
C9 O6 1.326(2)
C10 C11 1.452(4)
C10 O6 1.458(2)
C10 C11' 1.552(9)
C10 H10A 0.9700
C10 H10B 0.9700
C10 H10C 0.9700
C10 H10D 0.9700
C11 C12 1.498(5)
C11 H11A 0.9700
C11 H11B 0.9700
C12 H12A 0.9600
C12 H12B 0.9600
C12 H12C 0.9600
C11' C12' 1.489(8)
C11' H11C 0.9700
C11' H11D 0.9700
C12' H12D 0.9600
C12' H12E 0.9600
C12' H12F 0.9600
N1 H1 0.8600
N2 H2 0.8600
N3 H3 0.8600
N4 H4 0.8600

loop_
_geom_hbond_atom_site_label_D
_geom_hbond_atom_site_label_H
_geom_hbond_atom_site_label_A
_geom_hbond_site_symmetry_A
_geom_hbond_distance_DH
_geom_hbond_distance_HA
_geom_hbond_distance_DA
_geom_hbond_angle_DHA
_geom_hbond_publ_flag
C10 H10B O3 5_756 0.97 2.56 3.494(3) 162.7 yes
N4 H4 O1 8_765 0.86 2.09 2.8459(16) 145.9 yes
N3 H3 O1 6_656 0.86 2.20 3.0134(17) 156.9 yes
N2 H2 O2 3_745 0.86 2.09 2.9265(16) 162.6 yes
N1 H1 O2 6_556 0.86 1.98 2.8320(17) 174.1 yes

loop_
_geom_torsion_atom_site_label_1
_geom_torsion_atom_site_label_2
_geom_torsion_atom_site_label_3
_geom_torsion_atom_site_label_4
_geom_torsion
N3 C3 C4 N1 133.40(12)
N2 C3 C4 N1 13.43(14)
C5 C3 C4 N1 -104.61(14)
N3 C3 C4 N4 13.91(14)
N2 C3 C4 N4 -106.06(12)
C5 C3 C4 N4 135.91(13)
N3 C3 C4 C9 -104.09(14)
N2 C3 C4 C9 135.94(13)
C5 C3 C4 C9 17.90(19)
N3 C3 C5 O3 -30.6(2)
N2 C3 C5 O3 97.77(18)
C4 C3 C5 O3 -148.60(16)
N3 C3 C5 O4 152.17(13)
N2 C3 C5 O4 -79.41(15)
C4 C3 C5 O4 34.22(18)
O4 C6 C7 C8 167.4(6)
C7' C6 C7 C8 -171(5)
O4 C6 C7' C8' 173.8(12)
C7 C6 C7' C8' 14(4)
N1 C4 C9 O5 -12.1(2)
N4 C4 C9 O5 115.65(18)
C3 C4 C9 O5 -130.59(17)
N1 C4 C9 O6 171.75(13)
N4 C4 C9 O6 -60.55(16)
C3 C4 C9 O6 53.21(18)
O6 C10 C11 C12 71.3(6)
C11' C10 C11 C12 -18.6(5)
C11 C10 C11' C12' 39.3(7)
O6 C10 C11' C12' -64.4(8)
O1 C1 N1 C4 -176.74(14)
N2 C1 N1 C4 2.66(18)
N4 C4 N1 C1 98.59(15)
C9 C4 N1 C1 -137.38(13)
C3 C4 N1 C1 -10.49(16)
O1 C1 N2 C3 -173.07(14)
N1 C1 N2 C3 7.54(17)
N3 C3 N2 C1 -123.43(14)
C5 C3 N2 C1 111.10(14)
C4 C3 N2 C1 -13.12(16)
O2 C2 N3 C3 -179.24(15)
N4 C2 N3 C3 0.77(18)
N2 C3 N3 C2 99.33(15)
C5 C3 N3 C2 -136.16(13)
C4 C3 N3 C2 -9.65(16)
O2 C2 N4 C4 -170.19(15)
N3 C2 N4 C4 9.81(18)
N1 C4 N4 C2 -125.35(14)
C9 C4 N4 C2 109.47(14)
C3 C4 N4 C2 -14.86(16)
O3 C5 O4 C6 -2.8(3)
C3 C5 O4 C6 174.24(14)
C7 C6 O4 C5 160.1(5)
C7' C6 O4 C5 155.0(9)
O5 C9 O6 C10 -2.8(3)
C4 C9 O6 C10 173.21(15)
C11 C10 O6 C9 -138.0(2)
C11' C10 O6 C9 -96.0(3)
